data_2224990
loop_
_publ_author_name
'Awang, Norma'
'Baba, Ibrahim'
'Yamin, Bohari M.'
'Ng, Seik Weng'

_publ_section_title Bis(<i>N</i>-isobutyl-<i>N</i>-propyldithiocarbamato-\k^2^<i>S</i>,<i>S</i>')zinc(II)
_journal_coeditor_code HB5312
_journal_issue 2
_journal_name_full 'Acta Crystallographica Section E'
_journal_page_first m215
_journal_paper_doi 10.1107/S1600536810002825
_journal_volume 66
_journal_year 2010
_chemical_formula_iupac '[Zn (C8 H16 N S2)2]'
_chemical_formula_moiety 'C16 H32 N2 S4 Zn'
_chemical_formula_sum 'C16 H32 N2 S4 Zn'
_chemical_formula_weight 446.05
_chemical_name_systematic
;
Bis(<i>N</i>-isobutyl-<i>N</i>-propyldithiocarbamato-
\k^2^<i>S</i>,<i>S</i>')zinc(II)
;
_space_group_IT_number 14
_symmetry_cell_setting monoclinic
_symmetry_space_group_name_Hall '-P 2yn'
_symmetry_space_group_name_H-M 'P 1 21/n 1'
_atom_sites_solution_hydrogens geom
_atom_sites_solution_primary direct
_atom_sites_solution_secondary difmap
_audit_creation_method SHELXL-97
_cell_angle_alpha 90.00
_cell_angle_beta 115.6910(10)
_cell_angle_gamma 90.00
_cell_formula_units_Z 4
_cell_length_a 14.2151(7)
_cell_length_b 11.8527(6)
_cell_length_c 15.1428(7)
_cell_measurement_reflns_used 4652
_cell_measurement_temperature 293(2)
_cell_measurement_theta_max 26.4
_cell_measurement_theta_min 2.3
_cell_volume 2299.2(2)
_computing_cell_refinement 'SAINT (Bruker, 2000)'
_computing_data_collection 'SMART (Bruker, 2000)'
_computing_data_reduction 'SAINT (Bruker, 2000)'
_computing_molecular_graphics 'X-SEED (Barbour, 2001)'
_computing_publication_material 'publCIF (Westrip, 2010)'
_computing_structure_refinement 'SHELXL97 (Sheldrick, 2008)'
_computing_structure_solution 'SHELXS97 (Sheldrick, 2008)'
_diffrn_ambient_temperature 293(2)
_diffrn_measured_fraction_theta_full 0.999
_diffrn_measured_fraction_theta_max 0.999
_diffrn_measurement_device_type 'Bruker SMART APEX diffractometer'
_diffrn_measurement_method '\w scans'
_diffrn_radiation_monochromator graphite
_diffrn_radiation_source 'fine-focus sealed tube'
_diffrn_radiation_type MoK\a
_diffrn_radiation_wavelength 0.71073
_diffrn_reflns_av_R_equivalents 0.0200
_diffrn_reflns_av_sigmaI/netI 0.0294
_diffrn_reflns_limit_h_max 9
_diffrn_reflns_limit_h_min -18
_diffrn_reflns_limit_k_max 15
_diffrn_reflns_limit_k_min -15
_diffrn_reflns_limit_l_max 19
_diffrn_reflns_limit_l_min -18
_diffrn_reflns_number 15340
_diffrn_reflns_theta_full 27.50
_diffrn_reflns_theta_max 27.50
_diffrn_reflns_theta_min 1.64
_diffrn_standards_decay_% 0
_diffrn_standards_interval_count 0
_diffrn_standards_interval_time 0
_diffrn_standards_number 0
_exptl_absorpt_coefficient_mu 1.432
_exptl_absorpt_correction_T_max 0.716
_exptl_absorpt_correction_T_min 0.673
_exptl_absorpt_correction_type multi-scan
_exptl_absorpt_process_details '(SADABS; Sheldrick, 1996)'
_exptl_crystal_colour Colourless
_exptl_crystal_density_diffrn 1.289
_exptl_crystal_density_method 'not measured'
_exptl_crystal_description Block
_exptl_crystal_F_000 944
_exptl_crystal_size_max 0.30
_exptl_crystal_size_mid 0.30
_exptl_crystal_size_min 0.25
_refine_diff_density_max 0.930
_refine_diff_density_min -0.476
_refine_ls_extinction_method none
_refine_ls_goodness_of_fit_ref 1.034
_refine_ls_hydrogen_treatment constr
_refine_ls_matrix_type full
_refine_ls_number_parameters 250
_refine_ls_number_reflns 5279
_refine_ls_number_restraints 80
_refine_ls_restrained_S_all 1.097
_refine_ls_R_factor_all 0.0676
_refine_ls_R_factor_gt 0.0522
_refine_ls_shift/su_max 0.001
_refine_ls_shift/su_mean 0.001
_refine_ls_structure_factor_coef Fsqd
_refine_ls_weighting_details 'calc w=1/[\s^2^(Fo^2^)+(0.0943P)^2^+1.1606P] where P=(Fo^2^+2Fc^2^)/3'
_refine_ls_weighting_scheme calc
_refine_ls_wR_factor_gt 0.1520
_refine_ls_wR_factor_ref 0.1663
_reflns_number_gt 3971
_reflns_number_total 5279
_reflns_threshold_expression I>2\s(I)
_cod_data_source_file hb5312.cif
_cod_data_source_block I
_cod_depositor_comments
;
The following automatic conversions were performed:
'_symmetry_cell_setting' value 'Monoclinic' changed to 'monoclinic'
according to '/home/saulius/struct/CIF-dictionaries/cif_core.dic'
dictionary named 'cif_core.dic' version 2.4.1 from
2010-06-29.

'_exptl_absorpt_correction_type' value 'Multi-scan' changed
to 'multi-scan' according to
'/home/saulius/struct/CIF-dictionaries/cif_core.dic' dictionary named
'cif_core.dic' version 2.4.1 from 2010-06-29.

Automatic conversion script
Id: cif_fix_enum 1527 2010-12-29 10:47:43Z saulius 

The following automatic conversions were performed:

'_symmetry_cell_setting' value 'Monoclinic' changed to 'monoclinic'
according to /home/saulius/struct/CIF-dictionaries/cif_core.dic
dictionary named 'cif_core.dic' version 2.4.1 from
2010-06-29.

'_exptl_absorpt_correction_type' value 'Multi-scan'
changed to 'multi-scan' according to
/home/saulius/struct/CIF-dictionaries/cif_core.dic dictionary named
'cif_core.dic' version 2.4.1 from 2010-06-29.

Automatic conversion script
Id: cif_fix_values 1715 2011-07-08 13:25:40Z adriana 
;
_cod_original_cell_volume 2299.15(19)
_cod_original_sg_symbol_H-M 'P 21/n'
_cod_database_code 2224990
_cod_database_fobs_code 2224990

loop_
_symmetry_equiv_pos_as_xyz
'x, y, z'
'x+1/2, -y+1/2, z+1/2'
'-x, -y, -z'
'-x-1/2, y-1/2, -z-1/2'

loop_
_atom_site_type_symbol
_atom_site_label
_atom_site_fract_x
_atom_site_fract_y
_atom_site_fract_z
_atom_site_U_iso_or_equiv
_atom_site_adp_type
_atom_site_calc_flag
_atom_site_refinement_flags
_atom_site_occupancy
_atom_site_disorder_assembly
_atom_site_disorder_group
Zn Zn1 0.55521(3) 0.44936(4) 0.32988(4) 0.06385(19) Uani d . 1 . .
S S1 0.62441(7) 0.27447(8) 0.31726(9) 0.0732(3) Uani d . 1 . .
S S2 0.73544(7) 0.48158(9) 0.41144(10) 0.0779(3) Uani d . 1 . .
S S3 0.44152(8) 0.56222(9) 0.19904(8) 0.0685(3) Uani d . 1 . .
S S4 0.42531(7) 0.49493(10) 0.37820(7) 0.0669(3) Uani d . 1 . .
N N1 0.8309(2) 0.2955(3) 0.3903(3) 0.0709(9) Uani d . 1 E .
N N2 0.2993(2) 0.6465(3) 0.2508(2) 0.0671(8) Uani d . 1 F .
C C1 0.7415(3) 0.3442(3) 0.3754(3) 0.0580(8) Uani d . 1 . .
C C2 0.8334(3) 0.1754(3) 0.3595(4) 0.0752(11) Uani d D 1 . .
H H2A 0.7717 0.1602 0.2991 0.090 Uiso calc PR 0.50 A 1
H H2B 0.8942 0.1640 0.3471 0.090 Uiso calc PR 0.50 A 1
H H2C 0.7797 0.1663 0.2930 0.090 Uiso calc PR 0.50 A 2
H H2D 0.9002 0.1621 0.3583 0.090 Uiso calc PR 0.50 A 2
C C5 0.9327(3) 0.3572(4) 0.4397(4) 0.0952(17) Uani d D 1 . .
H H5A 0.9147 0.4355 0.4464 0.114 Uiso calc PR 0.50 B 1
H H5B 0.9190 0.4349 0.4530 0.114 Uiso calc PR 0.50 B 2
C C9 0.3786(2) 0.5769(3) 0.2728(2) 0.0530(7) Uani d . 1 . .
C C10 0.2641(3) 0.7191(4) 0.1610(3) 0.0760(12) Uani d D 1 . .
H H10A 0.3258 0.7484 0.1569 0.091 Uiso calc PR 0.50 C 1
H H10B 0.2266 0.7831 0.1700 0.091 Uiso calc PR 0.50 C 1
H H10C 0.3239 0.7399 0.1495 0.091 Uiso calc PR 0.50 C 2
H H10D 0.2328 0.7877 0.1710 0.091 Uiso calc PR 0.50 C 2
C C13 0.2460(4) 0.6573(5) 0.3161(4) 0.1049(19) Uani d D 1 . .
H H13A 0.2854 0.6105 0.3738 0.126 Uiso calc PR 0.50 D 1
H H13B 0.2705 0.5973 0.3655 0.126 Uiso calc PR 0.50 D 2
C C3 0.837(2) 0.095(2) 0.4378(17) 0.077(3) Uani d PDU 0.50 E 1
H H3A 0.7726 0.0996 0.4450 0.092 Uiso calc PR 0.50 E 1
H H3B 0.8945 0.1146 0.5000 0.092 Uiso calc PR 0.50 E 1
C C4 0.852(5) -0.0219(13) 0.408(4) 0.096(4) Uani d PDU 0.50 E 1
H H4A 0.8554 -0.0746 0.4576 0.144 Uiso calc PR 0.50 E 1
H H4B 0.9151 -0.0252 0.4002 0.144 Uiso calc PR 0.50 E 1
H H4C 0.7937 -0.0409 0.3470 0.144 Uiso calc PR 0.50 E 1
C C6 1.0024(12) 0.362(3) 0.3931(11) 0.123(3) Uani d PDU 0.50 E 1
H H6A 1.0437 0.2939 0.4067 0.148 Uiso calc PR 0.50 E 1
H H6B 1.0496 0.4258 0.4186 0.148 Uiso calc PR 0.50 E 1
C C7 0.9398(14) 0.3752(14) 0.2859(9) 0.105(3) Uani d PDU 0.50 E 1
H H7A 0.9844 0.3669 0.2535 0.157 Uiso calc PR 0.50 E 1
H H7B 0.9082 0.4486 0.2722 0.157 Uiso calc PR 0.50 E 1
H H7C 0.8864 0.3184 0.2627 0.157 Uiso calc PR 0.50 E 1
C C8 1.002(2) 0.315(4) 0.5456(14) 0.119(4) Uani d PDU 0.50 E 1
H H8A 0.9752 0.3446 0.5894 0.179 Uiso calc PR 0.50 E 1
H H8B 1.0722 0.3403 0.5658 0.179 Uiso calc PR 0.50 E 1
H H8C 1.0004 0.2340 0.5469 0.179 Uiso calc PR 0.50 E 1
C C11 0.196(2) 0.6651(19) 0.0648(10) 0.072(5) Uani d PD 0.50 F 1
H H11A 0.1316 0.6390 0.0650 0.086 Uiso calc PR 0.50 F 1
H H11B 0.2317 0.6010 0.0532 0.086 Uiso calc PR 0.50 F 1
C C12 0.174(4) 0.752(3) -0.0135(9) 0.107(4) Uani d PDU 0.50 F 1
H H12A 0.1281 0.7209 -0.0759 0.160 Uiso calc PR 0.50 F 1
H H12B 0.2380 0.7750 -0.0148 0.160 Uiso calc PR 0.50 F 1
H H12C 0.1412 0.8165 0.0001 0.160 Uiso calc PR 0.50 F 1
C C14 0.2359(12) 0.7698(14) 0.353(2) 0.129(4) Uani d PDU 0.50 F 1
H H14A 0.2099 0.7630 0.4026 0.155 Uiso calc PR 0.50 F 1
H H14B 0.1882 0.8167 0.3003 0.155 Uiso calc PR 0.50 F 1
C C15 0.3433(17) 0.8197(16) 0.3967(19) 0.159(14) Uani d PD 0.50 F 1
H H15A 0.3411 0.8939 0.4211 0.239 Uiso calc PR 0.50 F 1
H H15B 0.3684 0.8243 0.3473 0.239 Uiso calc PR 0.50 F 1
H H15C 0.3893 0.7729 0.4495 0.239 Uiso calc PR 0.50 F 1
C C16 0.1365(9) 0.6086(15) 0.268(2) 0.137(5) Uani d PDU 0.50 F 1
H H16A 0.1388 0.5297 0.2829 0.206 Uiso calc PR 0.50 F 1
H H16B 0.1086 0.6182 0.1980 0.206 Uiso calc PR 0.50 F 1
H H16C 0.0927 0.6471 0.2917 0.206 Uiso calc PR 0.50 F 1
C C3' 0.818(2) 0.087(2) 0.4221(18) 0.077(3) Uani d PD 0.50 E 2
H H3'A 0.7452 0.0858 0.4115 0.092 Uiso calc PR 0.50 E 2
H H3'B 0.8609 0.1027 0.4908 0.092 Uiso calc PR 0.50 E 2
C C4' 0.847(5) -0.0254(13) 0.395(4) 0.096(4) Uani d PD 0.50 E 2
H H4'A 0.8375 -0.0832 0.4353 0.144 Uiso calc PR 0.50 E 2
H H4'B 0.9183 -0.0237 0.4060 0.144 Uiso calc PR 0.50 E 2
H H4'C 0.8028 -0.0410 0.3275 0.144 Uiso calc PR 0.50 E 2
C C6' 0.9843(14) 0.359(3) 0.3750(12) 0.123(3) Uani d PD 0.50 E 2
H H6'A 0.9950 0.2825 0.3586 0.148 Uiso calc PR 0.50 E 2
H H6'B 1.0519 0.3951 0.4078 0.148 Uiso calc PR 0.50 E 2
C C7' 0.9189(15) 0.4218(13) 0.2844(9) 0.105(3) Uani d PD 0.50 E 2
H H7'A 0.9572 0.4327 0.2462 0.157 Uiso calc PR 0.50 E 2
H H7'B 0.9005 0.4939 0.3014 0.157 Uiso calc PR 0.50 E 2
H H7'C 0.8565 0.3796 0.2470 0.157 Uiso calc PR 0.50 E 2
C C8' 1.010(2) 0.303(4) 0.5354(15) 0.119(4) Uani d PD 0.50 E 2
H H8'A 1.0595 0.2579 0.5228 0.179 Uiso calc PR 0.50 E 2
H H8'B 0.9735 0.2557 0.5614 0.179 Uiso calc PR 0.50 E 2
H H8'C 1.0471 0.3607 0.5820 0.179 Uiso calc PR 0.50 E 2
C C11' 0.185(3) 0.656(3) 0.0723(14) 0.099(9) Uani d P 0.50 F 2
H H11C 0.2139 0.5847 0.0640 0.119 Uiso calc PR 0.50 F 2
H H11D 0.1221 0.6407 0.0803 0.119 Uiso calc PR 0.50 F 2
C C12' 0.161(4) 0.731(3) -0.0147(9) 0.107(4) Uani d PD 0.50 F 2
H H12D 0.1163 0.6919 -0.0734 0.160 Uiso calc PR 0.50 F 2
H H12E 0.2249 0.7511 -0.0180 0.160 Uiso calc PR 0.50 F 2
H H12F 0.1268 0.7981 -0.0082 0.160 Uiso calc PR 0.50 F 2
C C14' 0.2732(13) 0.7661(19) 0.365(2) 0.129(4) Uani d PD 0.50 F 2
H H14C 0.2412 0.8241 0.3156 0.155 Uiso calc PR 0.50 F 2
H H14D 0.2416 0.7708 0.4101 0.155 Uiso calc PR 0.50 F 2
C C15' 0.373(2) 0.791(2) 0.414(2) 0.199(15) Uani d PD 0.50 F 2
H H15D 0.3804 0.8643 0.4425 0.298 Uiso calc PR 0.50 F 2
H H15E 0.4056 0.7901 0.3698 0.298 Uiso calc PR 0.50 F 2
H H15F 0.4063 0.7359 0.4645 0.298 Uiso calc PR 0.50 F 2
C C16' 0.1275(11) 0.6532(18) 0.263(2) 0.137(5) Uani d PD 0.50 F 2
H H16D 0.1013 0.7264 0.2363 0.206 Uiso calc PR 0.50 F 2
H H16E 0.0996 0.6312 0.3075 0.206 Uiso calc PR 0.50 F 2
H H16F 0.1069 0.5993 0.2102 0.206 Uiso calc PR 0.50 F 2

loop_
_atom_site_aniso_label
_atom_site_aniso_U_11
_atom_site_aniso_U_22
_atom_site_aniso_U_33
_atom_site_aniso_U_12
_atom_site_aniso_U_13
_atom_site_aniso_U_23
Zn1 0.0423(2) 0.0630(3) 0.0817(3) 0.01003(17) 0.0227(2) 0.0059(2)
S1 0.0483(5) 0.0569(5) 0.1016(8) 0.0001(4) 0.0205(5) -0.0099(5)
S2 0.0443(5) 0.0598(5) 0.1181(9) 0.0049(4) 0.0245(5) -0.0227(6)
S3 0.0601(5) 0.0842(7) 0.0756(6) 0.0210(5) 0.0428(5) 0.0234(5)
S4 0.0554(5) 0.0868(7) 0.0610(5) 0.0156(5) 0.0274(4) 0.0203(5)
N1 0.0508(16) 0.0522(16) 0.112(3) 0.0086(13) 0.0378(18) -0.0017(17)
N2 0.0561(16) 0.085(2) 0.0686(18) 0.0238(16) 0.0346(15) 0.0199(16)
C1 0.0472(17) 0.0521(18) 0.074(2) 0.0042(14) 0.0253(16) -0.0016(16)
C2 0.070(2) 0.061(2) 0.110(3) 0.0088(19) 0.053(2) -0.006(2)
C5 0.049(2) 0.066(3) 0.169(5) 0.0063(18) 0.045(3) -0.014(3)
C9 0.0409(15) 0.0626(19) 0.0573(18) 0.0045(14) 0.0231(14) 0.0057(15)
C10 0.067(2) 0.076(3) 0.091(3) 0.026(2) 0.040(2) 0.024(2)
C13 0.093(3) 0.144(5) 0.102(4) 0.056(4) 0.065(3) 0.027(3)
C3 0.066(8) 0.062(4) 0.100(6) 0.009(4) 0.033(6) -0.002(4)
C4 0.102(6) 0.066(3) 0.121(9) 0.008(3) 0.049(7) -0.002(4)
C6 0.096(6) 0.138(5) 0.146(7) -0.031(5) 0.063(6) -0.049(6)
C7 0.100(6) 0.123(9) 0.104(4) 0.000(6) 0.056(4) -0.014(5)
C8 0.070(4) 0.091(8) 0.160(6) 0.011(4) 0.015(4) 0.005(6)
C11 0.059(7) 0.073(8) 0.081(11) 0.004(6) 0.028(8) 0.018(7)
C12 0.113(8) 0.110(10) 0.092(3) 0.031(7) 0.040(3) 0.027(4)
C14 0.138(9) 0.146(7) 0.131(6) 0.049(7) 0.084(8) 0.011(5)
C15 0.25(3) 0.081(9) 0.24(3) -0.047(15) 0.19(3) -0.053(13)
C16 0.083(4) 0.202(12) 0.158(7) 0.048(6) 0.082(5) 0.022(9)
C3' 0.066(8) 0.062(4) 0.100(6) 0.009(4) 0.033(6) -0.002(4)
C4' 0.102(6) 0.066(3) 0.121(9) 0.008(3) 0.049(7) -0.002(4)
C6' 0.096(6) 0.138(5) 0.146(7) -0.031(5) 0.063(6) -0.049(6)
C7' 0.100(6) 0.123(9) 0.104(4) 0.000(6) 0.056(4) -0.014(5)
C8' 0.070(4) 0.091(8) 0.160(6) 0.011(4) 0.015(4) 0.005(6)
C11' 0.081(15) 0.137(19) 0.072(10) 0.023(11) 0.025(9) 0.027(10)
C12' 0.113(8) 0.110(10) 0.092(3) 0.031(7) 0.040(3) 0.027(4)
C14' 0.138(9) 0.146(7) 0.131(6) 0.049(7) 0.084(8) 0.011(5)
C15' 0.19(2) 0.19(3) 0.17(2) 0.03(2) 0.041(17) -0.085(19)
C16' 0.083(4) 0.202(12) 0.158(7) 0.048(6) 0.082(5) 0.022(9)

loop_
_atom_type_symbol
_atom_type_description
_atom_type_scat_dispersion_real
_atom_type_scat_dispersion_imag
_atom_type_scat_source
C C 0.0033 0.0016 'International Tables Vol C Tables 4.2.6.8 and 6.1.1.4'
H H 0.0000 0.0000 'International Tables Vol C Tables 4.2.6.8 and 6.1.1.4'
N N 0.0061 0.0033 'International Tables Vol C Tables 4.2.6.8 and 6.1.1.4'
S S 0.1246 0.1234 'International Tables Vol C Tables 4.2.6.8 and 6.1.1.4'
Zn Zn 0.2839 1.4301 'International Tables Vol C Tables 4.2.6.8 and 6.1.1.4'

loop_
_geom_angle_atom_site_label_1
_geom_angle_atom_site_label_2
_geom_angle_atom_site_label_3
_geom_angle_site_symmetry_1
_geom_angle_site_symmetry_3
_geom_angle
_geom_angle_publ_flag
S4 Zn1 S1 . . 130.64(5) y
S4 Zn1 S2 . . 129.21(5) y
S1 Zn1 S2 . . 77.59(4) y
S4 Zn1 S3 . . 77.52(3) y
S1 Zn1 S3 . . 126.46(5) y
S2 Zn1 S3 . . 123.05(5) y
C1 S1 Zn1 . . 83.12(12) ?
C1 S2 Zn1 . . 82.68(12) ?
C9 S3 Zn1 . . 82.61(12) ?
C9 S4 Zn1 . . 83.14(11) ?
C1 N1 C5 . . 121.4(3) ?
C1 N1 C2 . . 120.6(3) ?
C5 N1 C2 . . 118.0(3) ?
C9 N2 C13 . . 120.7(3) ?
C9 N2 C10 . . 120.1(3) ?
C13 N2 C10 . . 119.2(3) ?
N1 C1 S1 . . 121.5(3) ?
N1 C1 S2 . . 122.1(3) ?
S1 C1 S2 . . 116.37(19) ?
C3' C2 N1 . . 116.0(13) ?
C3 C2 N1 . . 110.6(13) ?
C3 C2 H2A . . 109.5 ?
N1 C2 H2A . . 109.5 ?
C3' C2 H2B . . 114.5 ?
C3 C2 H2B . . 109.5 ?
N1 C2 H2B . . 109.5 ?
H2A C2 H2B . . 108.1 ?
C3' C2 H2C . . 108.3 ?
C3 C2 H2C . . 119.5 ?
N1 C2 H2C . . 108.3 ?
C3' C2 H2D . . 108.3 ?
C3 C2 H2D . . 102.2 ?
N1 C2 H2D . . 108.3 ?
H2A C2 H2D . . 116.5 ?
H2C C2 H2D . . 107.4 ?
C6 C5 N1 . . 119.6(13) ?
C6' C5 N1 . . 109.3(13) ?
C6' C5 C8' . . 106.0(8) ?
N1 C5 C8' . . 114.3(18) ?
C6 C5 C8 . . 104.9(8) ?
C6' C5 C8 . . 114.9(12) ?
N1 C5 C8 . . 113.5(17) ?
C6 C5 H5A . . 105.9 ?
C6' C5 H5A . . 106.5 ?
N1 C5 H5A . . 105.9 ?
C8' C5 H5A . . 114.5 ?
C8 C5 H5A . . 105.9 ?
C6 C5 H5B . . 107.4 ?
C6' C5 H5B . . 109.1 ?
N1 C5 H5B . . 109.1 ?
C8' C5 H5B . . 109.1 ?
C8 C5 H5B . . 100.5 ?
N2 C9 S3 . . 121.9(3) ?
N2 C9 S4 . . 121.9(3) ?
S3 C9 S4 . . 116.21(19) ?
N2 C10 C11 . . 117.2(9) ?
N2 C10 C11' . . 110.2(12) ?
N2 C10 H10A . . 108.0 ?
C11 C10 H10A . . 108.0 ?
C11' C10 H10A . . 117.5 ?
N2 C10 H10B . . 108.0 ?
C11 C10 H10B . . 108.0 ?
C11' C10 H10B . . 105.5 ?
H10A C10 H10B . . 107.2 ?
N2 C10 H10C . . 109.6 ?
C11 C10 H10C . . 100.3 ?
C11' C10 H10C . . 109.6 ?
H10B C10 H10C . . 113.8 ?
N2 C10 H10D . . 109.6 ?
C11 C10 H10D . . 111.3 ?
C11' C10 H10D . . 109.6 ?
H10C C10 H10D . . 108.1 ?
C14' C13 N2 . . 108.3(12) ?
C14 C13 N2 . . 119.4(12) ?
C14' C13 C16 . . 125.1(10) ?
C14 C13 C16 . . 106.2(7) ?
N2 C13 C16 . . 110.9(13) ?
C14' C13 C16' . . 106.8(9) ?
N2 C13 C16' . . 114.1(13) ?
C14 C13 H13A . . 106.5 ?
N2 C13 H13A . . 106.5 ?
C16 C13 H13A . . 106.5 ?
C16' C13 H13A . . 122.0 ?
C14' C13 H13B . . 109.2 ?
C14 C13 H13B . . 115.2 ?
N2 C13 H13B . . 109.2 ?
C16' C13 H13B . . 109.2 ?
C2 C3 C4 . . 108.0(9) ?
C2 C3 H3A . . 110.1 ?
C4 C3 H3A . . 110.1 ?
C2 C3 H3B . . 110.1 ?
C4 C3 H3B . . 110.1 ?
H3A C3 H3B . . 108.4 ?
C3 C4 H4A . . 109.5 ?
C3 C4 H4B . . 109.5 ?
H4A C4 H4B . . 109.5 ?
C3 C4 H4C . . 109.5 ?
H4A C4 H4C . . 109.5 ?
H4B C4 H4C . . 109.5 ?
C5 C6 C7 . . 109.0(9) ?
C5 C6 H6A . . 109.9 ?
C7 C6 H6A . . 109.9 ?
C5 C6 H6B . . 109.9 ?
C7 C6 H6B . . 109.9 ?
H6A C6 H6B . . 108.3 ?
C6 C7 H7A . . 109.5 ?
C6 C7 H7B . . 109.5 ?
H7A C7 H7B . . 109.5 ?
C6 C7 H7C . . 109.5 ?
H7A C7 H7C . . 109.5 ?
H7B C7 H7C . . 109.5 ?
C5 C8 H8A . . 109.5 ?
C5 C8 H8B . . 109.5 ?
H8A C8 H8B . . 109.5 ?
C5 C8 H8C . . 109.5 ?
H8A C8 H8C . . 109.5 ?
H8B C8 H8C . . 109.5 ?
C10 C11 C12 . . 107.6(8) ?
C10 C11 H11A . . 110.2 ?
C12 C11 H11A . . 110.2 ?
C10 C11 H11B . . 110.2 ?
C12 C11 H11B . . 110.2 ?
H11A C11 H11B . . 108.5 ?
C11 C12 H12A . . 109.5 ?
C11 C12 H12B . . 109.5 ?
H12A C12 H12B . . 109.5 ?
C11 C12 H12C . . 109.5 ?
H12A C12 H12C . . 109.5 ?
H12B C12 H12C . . 109.5 ?
C13 C14 C15 . . 105.9(8) ?
C13 C14 H14A . . 110.5 ?
C15 C14 H14A . . 110.5 ?
C13 C14 H14B . . 110.5 ?
C15 C14 H14B . . 110.5 ?
H14A C14 H14B . . 108.7 ?
C14 C15 H15A . . 109.5 ?
C14 C15 H15B . . 109.5 ?
H15A C15 H15B . . 109.5 ?
C14 C15 H15C . . 109.5 ?
H15A C15 H15C . . 109.5 ?
H15B C15 H15C . . 109.5 ?
C13 C16 H16A . . 109.5 ?
C13 C16 H16B . . 109.5 ?
H16A C16 H16B . . 109.5 ?
C13 C16 H16C . . 109.5 ?
H16A C16 H16C . . 109.5 ?
H16B C16 H16C . . 109.5 ?
C2 C3' C4' . . 108.4(9) ?
C2 C3' H3'A . . 110.0 ?
C4' C3' H3'A . . 110.0 ?
C2 C3' H3'B . . 110.0 ?
C4' C3' H3'B . . 110.0 ?
H3'A C3' H3'B . . 108.4 ?
C3' C4' H4'A . . 109.5 ?
C3' C4' H4'B . . 109.5 ?
H4'A C4' H4'B . . 109.5 ?
C3' C4' H4'C . . 109.5 ?
H4'A C4' H4'C . . 109.5 ?
H4'B C4' H4'C . . 109.5 ?
C5 C6' C7' . . 109.5(9) ?
C5 C6' H6'A . . 109.8 ?
C7' C6' H6'A . . 109.8 ?
C5 C6' H6'B . . 109.8 ?
C7' C6' H6'B . . 109.8 ?
H6'A C6' H6'B . . 108.2 ?
C6' C7' H7'A . . 109.5 ?
C6' C7' H7'B . . 109.5 ?
H7'A C7' H7'B . . 109.5 ?
C6' C7' H7'C . . 109.5 ?
H7'A C7' H7'C . . 109.5 ?
H7'B C7' H7'C . . 109.5 ?
C5 C8' H8'A . . 109.5 ?
C5 C8' H8'B . . 109.5 ?
H8'A C8' H8'B . . 109.5 ?
C5 C8' H8'C . . 109.5 ?
H8'A C8' H8'C . . 109.5 ?
H8'B C8' H8'C . . 109.5 ?
C12' C11' C10 . . 106.4(15) ?
C12' C11' H11C . . 110.5 ?
C10 C11' H11C . . 110.5 ?
C12' C11' H11D . . 110.5 ?
C10 C11' H11D . . 110.5 ?
H11C C11' H11D . . 108.6 ?
C11' C12' H12D . . 109.5 ?
C11' C12' H12E . . 109.5 ?
H12D C12' H12E . . 109.5 ?
C11' C12' H12F . . 109.5 ?
H12D C12' H12F . . 109.5 ?
H12E C12' H12F . . 109.5 ?
C15' C14' C13 . . 117.8(17) ?
C15' C14' H14C . . 107.9 ?
C13 C14' H14C . . 107.9 ?
C15' C14' H14D . . 107.9 ?
C13 C14' H14D . . 107.9 ?
H14C C14' H14D . . 107.2 ?
C14' C15' H15D . . 109.5 ?
C14' C15' H15E . . 109.5 ?
H15D C15' H15E . . 109.5 ?
C14' C15' H15F . . 109.5 ?
H15D C15' H15F . . 109.5 ?
H15E C15' H15F . . 109.5 ?
C13 C16' H16D . . 109.5 ?
C13 C16' H16E . . 109.5 ?
H16D C16' H16E . . 109.5 ?
C13 C16' H16F . . 109.5 ?
H16D C16' H16F . . 109.5 ?
H16E C16' H16F . . 109.5 ?

loop_
_geom_bond_atom_site_label_1
_geom_bond_atom_site_label_2
_geom_bond_site_symmetry_2
_geom_bond_distance
_geom_bond_publ_flag
Zn1 S4 . 2.3256(11) y
Zn1 S1 . 2.3375(11) y
Zn1 S2 . 2.3434(10) y
Zn1 S3 . 2.3560(10) y
S1 C1 . 1.719(4) ?
S2 C1 . 1.732(4) ?
S3 C9 . 1.717(3) ?
S4 C9 . 1.736(3) ?
N1 C1 . 1.323(4) ?
N1 C5 . 1.499(5) ?
N1 C2 . 1.504(5) ?
N2 C9 . 1.318(4) ?
N2 C13 . 1.490(5) ?
N2 C10 . 1.499(5) ?
C2 C3' . 1.496(9) ?
C2 C3 . 1.503(9) ?
C2 H2A . 0.9700 ?
C2 H2B . 0.9700 ?
C2 H2C . 0.9700 ?
C2 H2D . 0.9700 ?
C5 C6 . 1.447(9) ?
C5 C6' . 1.457(9) ?
C5 C8' . 1.533(9) ?
C5 C8 . 1.556(9) ?
C5 H5A . 0.9800 ?
C5 H5B . 0.9800 ?
C10 C11 . 1.498(8) ?
C10 C11' . 1.524(19) ?
C10 H10A . 0.9700 ?
C10 H10B . 0.9700 ?
C10 H10C . 0.9700 ?
C10 H10D . 0.9700 ?
C13 C14' . 1.452(17) ?
C13 C14 . 1.477(7) ?
C13 C16 . 1.518(7) ?
C13 C16' . 1.521(16) ?
C13 H13A . 0.9800 ?
C13 H13B . 0.9800 ?
C3 C4 . 1.502(9) ?
C3 H3A . 0.9700 ?
C3 H3B . 0.9700 ?
C4 H4A . 0.9600 ?
C4 H4B . 0.9600 ?
C4 H4C . 0.9600 ?
C6 C7 . 1.482(10) ?
C6 H6A . 0.9700 ?
C6 H6B . 0.9700 ?
C7 H7A . 0.9600 ?
C7 H7B . 0.9600 ?
C7 H7C . 0.9600 ?
C8 H8A . 0.9600 ?
C8 H8B . 0.9600 ?
C8 H8C . 0.9600 ?
C11 C12 . 1.498(8) ?
C11 H11A . 0.9700 ?
C11 H11B . 0.9700 ?
C12 H12A . 0.9600 ?
C12 H12B . 0.9600 ?
C12 H12C . 0.9600 ?
C14 C15 . 1.498(7) ?
C14 H14A . 0.9700 ?
C14 H14B . 0.9700 ?
C15 H15A . 0.9600 ?
C15 H15B . 0.9600 ?
C15 H15C . 0.9600 ?
C16 H16A . 0.9600 ?
C16 H16B . 0.9600 ?
C16 H16C . 0.9600 ?
C3' C4' . 1.499(10) ?
C3' H3'A . 0.9700 ?
C3' H3'B . 0.9700 ?
C4' H4'A . 0.9600 ?
C4' H4'B . 0.9600 ?
C4' H4'C . 0.9600 ?
C6' C7' . 1.480(10) ?
C6' H6'A . 0.9700 ?
C6' H6'B . 0.9700 ?
C7' H7'A . 0.9600 ?
C7' H7'B . 0.9600 ?
C7' H7'C . 0.9600 ?
C8' H8'A . 0.9600 ?
C8' H8'B . 0.9600 ?
C8' H8'C . 0.9600 ?
C11' C12' . 1.50(2) ?
C11' H11C . 0.9700 ?
C11' H11D . 0.9700 ?
C12' H12D . 0.9600 ?
C12' H12E . 0.9600 ?
C12' H12F . 0.9600 ?
C14' C15' . 1.32(2) ?
C14' H14C . 0.9700 ?
C14' H14D . 0.9700 ?
C15' H15D . 0.9600 ?
C15' H15E . 0.9600 ?
C15' H15F . 0.9600 ?
C16' H16D . 0.9600 ?
C16' H16E . 0.9600 ?
C16' H16F . 0.9600 ?

loop_
_geom_torsion_atom_site_label_1
_geom_torsion_atom_site_label_2
_geom_torsion_atom_site_label_3
_geom_torsion_atom_site_label_4
_geom_torsion_site_symmetry_1
_geom_torsion_site_symmetry_2
_geom_torsion_site_symmetry_3
_geom_torsion_site_symmetry_4
_geom_torsion
_geom_torsion_publ_flag
S4 Zn1 S1 C1 . . . . -134.68(14) ?
S2 Zn1 S1 C1 . . . . -3.07(14) ?
S3 Zn1 S1 C1 . . . . 119.05(14) ?
S4 Zn1 S2 C1 . . . . 135.98(14) ?
S1 Zn1 S2 C1 . . . . 3.05(14) ?
S3 Zn1 S2 C1 . . . . -122.60(14) ?
S4 Zn1 S3 C9 . . . . 4.50(13) ?
S1 Zn1 S3 C9 . . . . 136.26(13) ?
S2 Zn1 S3 C9 . . . . -124.42(13) ?
S1 Zn1 S4 C9 . . . . -132.20(13) ?
S2 Zn1 S4 C9 . . . . 118.25(13) ?
S3 Zn1 S4 C9 . . . . -4.45(13) ?
C5 N1 C1 S1 . . . . 179.1(3) ?
C2 N1 C1 S1 . . . . -2.0(6) ?
C5 N1 C1 S2 . . . . 0.1(6) ?
C2 N1 C1 S2 . . . . 179.0(3) ?
Zn1 S1 C1 N1 . . . . -174.6(4) ?
Zn1 S1 C1 S2 . . . . 4.5(2) ?
Zn1 S2 C1 N1 . . . . 174.6(4) ?
Zn1 S2 C1 S1 . . . . -4.5(2) ?
C1 N1 C2 C3' . . . . -74.6(14) ?
C5 N1 C2 C3' . . . . 104.4(14) ?
C1 N1 C2 C3 . . . . -85.3(14) ?
C5 N1 C2 C3 . . . . 93.7(14) ?
C1 N1 C5 C6 . . . . -127.5(15) ?
C2 N1 C5 C6 . . . . 53.5(15) ?
C1 N1 C5 C6' . . . . -122.5(12) ?
C2 N1 C5 C6' . . . . 58.5(12) ?
C1 N1 C5 C8' . . . . 118.9(15) ?
C2 N1 C5 C8' . . . . -60.0(15) ?
C1 N1 C5 C8 . . . . 107.7(16) ?
C2 N1 C5 C8 . . . . -71.2(16) ?
C13 N2 C9 S3 . . . . 179.9(4) ?
C10 N2 C9 S3 . . . . -2.4(5) ?
C13 N2 C9 S4 . . . . -0.2(6) ?
C10 N2 C9 S4 . . . . 177.6(3) ?
Zn1 S3 C9 N2 . . . . 173.4(3) ?
Zn1 S3 C9 S4 . . . . -6.58(18) ?
Zn1 S4 C9 N2 . . . . -173.3(3) ?
Zn1 S4 C9 S3 . . . . 6.65(19) ?
C9 N2 C10 C11 . . . . 80.2(17) ?
C13 N2 C10 C11 . . . . -102.0(17) ?
C9 N2 C10 C11' . . . . 87.6(19) ?
C13 N2 C10 C11' . . . . -94.6(19) ?
C9 N2 C13 C14' . . . . 108.3(12) ?
C10 N2 C13 C14' . . . . -69.4(12) ?
C9 N2 C13 C14 . . . . 125.1(12) ?
C10 N2 C13 C14 . . . . -52.7(12) ?
C9 N2 C13 C16 . . . . -111.0(10) ?
C10 N2 C13 C16 . . . . 71.3(11) ?
C9 N2 C13 C16' . . . . -132.9(10) ?
C10 N2 C13 C16' . . . . 49.3(11) ?
C3' C2 C3 C4 . . . . 65(14) ?
N1 C2 C3 C4 . . . . -174(3) ?
C6' C5 C6 C7 . . . . 13(12) ?
N1 C5 C6 C7 . . . . 38(3) ?
C8' C5 C6 C7 . . . . 161(3) ?
C8 C5 C6 C7 . . . . 167(3) ?
N2 C10 C11 C12 . . . . -178(3) ?
C11' C10 C11 C12 . . . . 136(18) ?
C14' C13 C14 C15 . . . . 6(6) ?
N2 C13 C14 C15 . . . . -51(3) ?
C16 C13 C14 C15 . . . . -177(2) ?
C16' C13 C14 C15 . . . . -168(3) ?
C3 C2 C3' C4' . . . . -104(14) ?
N1 C2 C3' C4' . . . . -167(3) ?
C6 C5 C6' C7' . . . . -140(17) ?
N1 C5 C6' C7' . . . . 63(3) ?
C8' C5 C6' C7' . . . . -174(3) ?
C8 C5 C6' C7' . . . . -168(3) ?
N2 C10 C11' C12' . . . . -176(3) ?
C11 C10 C11' C12' . . . . -38(14) ?
C14 C13 C14' C15' . . . . 176(11) ?
N2 C13 C14' C15' . . . . -54(4) ?
C16 C13 C14' C15' . . . . 172(3) ?
C16' C13 C14' C15' . . . . -178(3) ?
